data_9012900
loop_
_publ_author_name
'Nicheng, S.'
'Zhesheng, M.'
'Zhizhong, P.'

_publ_section_title
;
 The crystal structure of carbocernaite
;
_journal_name_full 'Kexue Tongbao'
_journal_page_first 76
_journal_page_last 80
_journal_volume 27
_journal_year 1982
_chemical_compound_source 'deposits of the Bayan Obo, Baotou, China'
_chemical_formula_sum 'C2 Ba0.11 Ca0.74 Ce0.4 Na0.26 O6 Sr0.44'
_chemical_name_mineral Carbocernaite
_space_group_IT_number 26
_symmetry_space_group_name_Hall 'P 2c -2'
_symmetry_space_group_name_H-M 'P m c 21'
_cell_angle_alpha 90
_cell_angle_beta 90
_cell_angle_gamma 90
_cell_length_a 5.26
_cell_length_b 6.40
_cell_length_c 7.34
_cell_formula_units_Z 2
_cell_volume 247.094
_database_code_amcsd 0014176
_exptl_crystal_density_diffrn 3.567
_cod_original_formula_sum 'Sr.44 Ce.4 Ba.11 (Ca.74 Na.26) C2 O6'
_cod_database_code 9012900

loop_
_space_group_symop_operation_xyz
x,y,z
x,-y,1/2+z
-x,y,z
-x,-y,1/2+z

loop_
_atom_site_aniso_label
_atom_site_aniso_U_11
_atom_site_aniso_U_22
_atom_site_aniso_U_33
_atom_site_aniso_U_12
_atom_site_aniso_U_13
_atom_site_aniso_U_23
Sr 0.01582 0.00948 0.02658 0.00000 0.00000 -0.00062
Ce 0.01582 0.00948 0.02658 0.00000 0.00000 -0.00062
Ba 0.01582 0.00948 0.02658 0.00000 0.00000 -0.00062
Ca 0.01975 0.01924 0.03455 0.00000 0.00000 -0.00278
Na 0.01975 0.01924 0.03455 0.00000 0.00000 -0.00278
C1 0.02608 0.01874 0.03343 0.00379 0.00481 0.00100
C2 0.02812 0.01710 0.04774 -0.00418 -0.00227 0.00138
O1 0.03609 0.01886 0.05901 0.00000 0.00000 0.00050
O2 0.05078 0.00834 0.04774 0.00000 0.00000 0.00657
O3 0.02812 0.01164 0.01378 0.00000 0.00000 0.00443
O4 0.02216 0.01556 0.03229 0.00000 0.00000 0.00721

loop_
_atom_site_label
_atom_site_fract_x
_atom_site_fract_y
_atom_site_fract_z
_atom_site_occupancy
_atom_site_U_iso_or_equiv
Sr 0.00000 0.11680 0.25550 0.44000 0.01786
Ce 0.00000 0.11680 0.25550 0.40000 0.01786
Ba 0.00000 0.11680 0.25550 0.11000 0.01786
Ca 0.50000 0.48440 0.54950 0.74000 0.02356
Na 0.50000 0.48440 0.54950 0.26000 0.02356
C1 0.00000 0.41760 0.84360 1.00000 0.01203
C2 0.50000 0.03430 0.57820 1.00000 0.02128
O1 0.20970 0.49070 0.29510 1.00000 0.02558
O2 0.28500 0.12880 0.54520 1.00000 0.03154
O3 0.00000 0.23130 0.92040 1.00000 0.03990
O4 0.50000 0.14330 0.14620 1.00000 0.03318

loop_
_cod_related_entry_id
_cod_related_entry_database
_cod_related_entry_code
1 AMCSD 0014176
